data_7245672
loop_
_publ_author_name
'Lu, Zixiu'
'Wang, Shujian'
'Zhuo, Zhu'
'Li, Guo-Ling'
'Zhu, Haomiao'
'Wang, Wei'
'Huang, You-Gui'
'Hong, Maochun'

_publ_section_title
;
 Achieving stable photoluminescence by double thiacalix[4]arene-capping:
 the lanthanide-oxo cluster core matters
;
_journal_issue 45
_journal_name_full 'RSC Advances'
_journal_page_first 29151
_journal_page_last 29161
_journal_paper_doi 10.1039/D2RA04942B
_journal_volume 12
_journal_year 2022
_chemical_formula_moiety 'C80 H136 Gd9 O42 S8, 0.5(C4 H16 O4), 8[Cl]'
_chemical_formula_sum 'C82 H144 Gd9 O44 S8'
_chemical_formula_weight 3505.69
_space_group_crystal_system tetragonal
_space_group_IT_number 126
_space_group_name_Hall '-P 4a 2bc'
_space_group_name_H-M_alt 'P 4/n n c :2'
_atom_sites_solution_hydrogens mixed
_atom_sites_solution_primary dual
_audit_creation_date 2022-06-30
_audit_creation_method
;
Olex2 1.5-alpha
(compiled 2021.12.09 svn.r5202d8cf for OlexSys, GUI svn.r6439)
;
_audit_update_record
;
2022-07-11 deposited with the CCDC.	2022-10-03 downloaded from the CCDC.
;
_cell_angle_alpha 90
_cell_angle_beta 90
_cell_angle_gamma 90
_cell_formula_units_Z 2
_cell_length_a 13.3613(4)
_cell_length_b 13.3613(4)
_cell_length_c 46.1864(17)
_cell_measurement_reflns_used 9837
_cell_measurement_temperature 200.0
_cell_measurement_theta_max 26.71
_cell_measurement_theta_min 2.33
_cell_volume 8245.4(5)
_computing_cell_refinement 'SAINT V8.40A (Bruker, 2019)'
_computing_data_reduction 'SAINT V8.40A (Bruker, 2019)'
_computing_molecular_graphics 'Olex2 1.5-alpha (Dolomanov et al., 2009)'
_computing_publication_material 'Olex2 1.5-alpha (Dolomanov et al., 2009)'
_computing_structure_refinement 'SHELXL 2018/3 (Sheldrick, 2015)'
_computing_structure_solution 'SHELXT 2018/2 (Sheldrick, 2018)'
_diffrn_ambient_temperature 200.0
_diffrn_measured_fraction_theta_full 0.999
_diffrn_measured_fraction_theta_max 0.999
_diffrn_measurement_device_type 'CCD area detector'
_diffrn_measurement_method 'phi and omega scans'
_diffrn_radiation_monochromator graphite
_diffrn_radiation_type MoK\a
_diffrn_radiation_wavelength 0.71073
_diffrn_reflns_av_R_equivalents 0.0611
_diffrn_reflns_av_unetI/netI 0.0106
_diffrn_reflns_Laue_measured_fraction_full 0.999
_diffrn_reflns_Laue_measured_fraction_max 0.999
_diffrn_reflns_limit_h_max 17
_diffrn_reflns_limit_h_min -17
_diffrn_reflns_limit_k_max 17
_diffrn_reflns_limit_k_min -17
_diffrn_reflns_limit_l_max 60
_diffrn_reflns_limit_l_min -60
_diffrn_reflns_number 325276
_diffrn_reflns_point_group_measured_fraction_full 0.999
_diffrn_reflns_point_group_measured_fraction_max 0.999
_diffrn_reflns_theta_full 25.242
_diffrn_reflns_theta_max 27.548
_diffrn_reflns_theta_min 2.018
_diffrn_source_current 1.4
_diffrn_source_power 0.07
_diffrn_source_voltage 50.0
_exptl_absorpt_coefficient_mu 3.721
_exptl_absorpt_correction_T_max 0.7456
_exptl_absorpt_correction_T_min 0.6531
_exptl_absorpt_correction_type multi-scan
_exptl_absorpt_process_details
;
SADABS-2016/2 (Bruker,2016/2) was used for absorption correction.
wR2(int) was 0.1236 before and 0.0582 after correction.
The Ratio of minimum to maximum transmission is 0.8759.
The \l/2 correction factor is Not present.
;
_exptl_crystal_colour colourless
_exptl_crystal_colour_primary colourless
_exptl_crystal_density_diffrn 1.412
_exptl_crystal_description block
_exptl_crystal_F_000 3384
_exptl_crystal_size_max 0.138
_exptl_crystal_size_mid 0.125
_exptl_crystal_size_min 0.086
_refine_diff_density_max 1.771
_refine_diff_density_min -1.110
_refine_diff_density_rms 0.147
_refine_ls_extinction_method none
_refine_ls_goodness_of_fit_ref 1.061
_refine_ls_hydrogen_treatment constr
_refine_ls_matrix_type full
_refine_ls_number_parameters 169
_refine_ls_number_reflns 4793
_refine_ls_number_restraints 6
_refine_ls_restrained_S_all 1.060
_refine_ls_R_factor_all 0.0537
_refine_ls_R_factor_gt 0.0454
_refine_ls_shift/su_max 0.002
_refine_ls_shift/su_mean 0.000
_refine_ls_structure_factor_coef Fsqd
_refine_ls_weighting_details 'w=1/[\s^2^(Fo^2^)+(0.0654P)^2^+38.1236P] where P=(Fo^2^+2Fc^2^)/3'
_refine_ls_weighting_scheme calc
_refine_ls_wR_factor_gt 0.1269
_refine_ls_wR_factor_ref 0.1352
_reflns_Friedel_coverage 0.000
_reflns_number_gt 4059
_reflns_number_total 4793
_reflns_threshold_expression 'I > 2\s(I)'
_cod_data_source_file d2ra04942b2.cif
_cod_data_source_block bbb
_cod_original_cell_volume 8245.4(6)
_cod_original_sg_symbol_H-M 'P 4/n n c'
_cod_database_code 7245672
_shelx_shelxl_version_number 2018/3
_shelx_space_group_comment
;
The symmetry employed for this shelxl refinement is uniquely defined
by the following loop, which should always be used as a source of
symmetry information in preference to the above space-group names.
They are only intended as comments.
;
_shelx_estimated_absorpt_t_max 0.740
_shelx_estimated_absorpt_t_min 0.628
_olex2_refinement_description
;
1. Fixed Uiso
 At 1.2 times of:
  All C(H) groups
 At 1.5 times of:
  All C(H,H,H) groups, All O(H) groups, All O(H,H) groups
2. Uiso/Uaniso restraints and constraints
Uanis(Gd2) \\sim Ueq: with sigma of 0.01 and sigma for terminal atoms of 0.02
3. Others
 Fixed Sof: H11A(0.25) H11B(0.25) H11C(0.25) H7(0.25)
4.a Riding coordinates:
 C11(H11A,H11B,H11C), C1(H1C,H1D,H1E), O7(H7)
4.b Rotating group:
 O2(H2A,H2B), O3(H3A,H3B)
4.c Aromatic/amide H refined with riding coordinates:
 C10(H10), C6(H6)
4.d X=CH2 refined with riding coordinates:
 O1(H1A,H1B)
4.e Idealised Me refined as rotating group:
 C3(H3C,H3D,H3E), C2(H2C,H2D,H2E)
;
_smtbx_masks_special_details
;
A solvent mask was calculated and 268 electrons were 
found in a volume of 2872\%A^3^ in 1 void per unit cell. 
This is consistent with the presence of 
3.36[C3H7NO] per Asymmetric Unit 
which account for 269 electrons 
per unit cell.
;
_smtbx_masks_void_probe_radius 1.2
_smtbx_masks_void_truncation_radius 1.2
_olex2_submission_special_instructions 'No special instructions were received'

loop_
_space_group_symop_operation_xyz
'x, y, z'
'-x+1/2, -y+1/2, z'
'-y+1/2, x, z'
'y, -x+1/2, z'
'-x+1/2, y, -z+1/2'
'x, -y+1/2, -z+1/2'
'y, x, -z+1/2'
'-y+1/2, -x+1/2, -z+1/2'
'-x, -y, -z'
'x-1/2, y-1/2, -z'
'y-1/2, -x, -z'
'-y, x-1/2, -z'
'x-1/2, -y, z-1/2'
'-x, y-1/2, z-1/2'
'-y, -x, z-1/2'
'y-1/2, x-1/2, z-1/2'

loop_
_atom_site_label
_atom_site_type_symbol
_atom_site_fract_x
_atom_site_fract_y
_atom_site_fract_z
_atom_site_U_iso_or_equiv
_atom_site_adp_type
_atom_site_occupancy
_atom_site_site_symmetry_order
_atom_site_calc_flag
_atom_site_refinement_flags_posn
_atom_site_refinement_flags_adp
_atom_site_refinement_flags_occupancy
_atom_site_disorder_assembly
_atom_site_disorder_group
Gd1 Gd 0.250000 0.250000 0.750000 0.03664(17) Uani 1 8 d S T P . .
Gd2 Gd 0.07084(2) 0.31942(2) 0.69032(2) 0.04628(12) Uani 1 1 d . U . . .
S1 S 0.35259(16) 0.52439(14) 0.63292(4) 0.0654(5) Uani 1 1 d . . . . .
O5 O 0.250000 0.250000 0.68750(14) 0.0416(16) Uani 1 4 d S T P . .
O6 O 0.1068(3) 0.1879(3) 0.72203(8) 0.0423(8) Uani 1 1 d . . . . .
O4 O 0.1809(3) 0.4051(3) 0.65745(9) 0.0540(10) Uani 1 1 d . . . . .
O2 O -0.0325(4) 0.3653(5) 0.73361(10) 0.0752(14) Uani 1 1 d . . . . .
H2A H -0.014061 0.328672 0.748833 0.113 Uiso 1 1 d R U . . .
H2B H -0.096132 0.348160 0.730893 0.113 Uiso 1 1 d R U . . .
O1 O -0.0924(5) 0.2446(8) 0.69044(16) 0.136(3) Uani 1 1 d . . . . .
H1A H -0.104779 0.186454 0.701712 0.204 Uiso 1 1 calc R U . . .
H1B H -0.144717 0.273198 0.679218 0.204 Uiso 1 1 calc R U . . .
O3 O -0.0022(7) 0.4854(6) 0.68896(15) 0.120(3) Uani 1 1 d . . . . .
H3A H -0.074873 0.509867 0.696437 0.180 Uiso 1 1 d R U . . .
H3B H 0.031127 0.553096 0.680716 0.180 Uiso 1 1 d R U . . .
C8 C 0.1612(6) 0.4425(5) 0.63118(14) 0.0600(17) Uani 1 1 d . . . . .
C9 C 0.0702(6) 0.4282(6) 0.61713(13) 0.0689(19) Uani 1 1 d . . . . .
C7 C 0.2325(6) 0.5031(6) 0.61713(14) 0.0677(19) Uani 1 1 d . . . . .
C10 C 0.0494(7) 0.4773(8) 0.59098(16) 0.092(3) Uani 1 1 d . . . . .
H10 H -0.012302 0.464105 0.581525 0.110 Uiso 1 1 calc R U . . .
C6 C 0.2064(8) 0.5528(8) 0.59090(18) 0.095(3) Uani 1 1 d . . . . .
H6 H 0.255543 0.593607 0.581876 0.114 Uiso 1 1 calc R U . . .
C5 C 0.1164(8) 0.5454(10) 0.57821(19) 0.110(4) Uani 1 1 d . . . . .
C11 C 0.250000 0.250000 0.5441(5) 0.191(15) Uani 1 4 d S T P . .
H11A H 0.222360 0.313390 0.537040 0.286 Uiso 0.25 1 d R U P A -1
H11B H 0.208920 0.194370 0.537040 0.286 Uiso 0.25 1 d R U P A -1
H11C H 0.318720 0.242240 0.537040 0.286 Uiso 0.25 1 d R U P A -1
C4 C 0.0908(12) 0.6107(15) 0.5516(3) 0.158(6) Uani 1 1 d . . . . .
C1 C 0.1698(11) 0.6065(14) 0.5299(2) 0.167(7) Uani 1 1 d . . . . .
H1C H 0.233709 0.628766 0.538048 0.250 Uiso 1 1 d R U . . .
H1D H 0.152839 0.648066 0.513108 0.250 Uiso 1 1 d R U . . .
H1E H 0.175370 0.536426 0.523838 0.250 Uiso 1 1 d R U . . .
O7 O 0.250000 0.250000 0.5780(6) 0.279(16) Uani 1 4 d S T P . .
H7 H 0.194390 0.270520 0.584081 0.418 Uiso 0.25 1 d R U P . .
C3 C -0.0053(14) 0.5735(14) 0.5376(3) 0.224(11) Uani 1 1 d . . . . .
H3C H -0.000467 0.501285 0.534244 0.336 Uiso 1 1 calc R U . . .
H3D H -0.015389 0.607975 0.519100 0.336 Uiso 1 1 calc R U . . .
H3E H -0.061996 0.587412 0.550460 0.336 Uiso 1 1 calc R U . . .
C2 C 0.0892(14) 0.7211(14) 0.5607(4) 0.213(10) Uani 1 1 d . . . . .
H2C H 0.022831 0.738022 0.568335 0.319 Uiso 1 1 calc R U . . .
H2D H 0.103982 0.763335 0.543925 0.319 Uiso 1 1 calc R U . . .
H2E H 0.139683 0.732374 0.575764 0.319 Uiso 1 1 calc R U . . .

loop_
_atom_site_aniso_label
_atom_site_aniso_U_11
_atom_site_aniso_U_22
_atom_site_aniso_U_33
_atom_site_aniso_U_23
_atom_site_aniso_U_13
_atom_site_aniso_U_12
Gd1 0.0383(2) 0.0383(2) 0.0334(3) 0.000 0.000 0.000
Gd2 0.04627(18) 0.0562(2) 0.03636(17) 0.00787(11) -0.00250(10) 0.00424(12)
S1 0.0847(12) 0.0638(10) 0.0478(8) 0.0114(7) 0.0145(8) -0.0067(9)
O5 0.046(2) 0.046(2) 0.032(3) 0.000 0.000 0.000
O6 0.0426(19) 0.045(2) 0.0398(19) 0.0046(15) -0.0043(16) -0.0032(16)
O4 0.062(3) 0.059(2) 0.041(2) 0.0139(19) 0.0012(18) 0.004(2)
O2 0.061(3) 0.118(4) 0.047(2) 0.012(3) 0.005(2) 0.010(3)
O1 0.056(3) 0.208(9) 0.144(6) 0.090(6) -0.033(4) -0.037(5)
O3 0.126(6) 0.095(5) 0.138(6) -0.015(4) -0.047(5) 0.061(4)
C8 0.073(4) 0.066(4) 0.040(3) 0.015(3) 0.002(3) 0.005(3)
C9 0.083(5) 0.081(5) 0.042(3) 0.019(3) -0.004(3) 0.009(4)
C7 0.086(5) 0.074(4) 0.043(3) 0.015(3) 0.010(3) -0.002(4)
C10 0.095(6) 0.123(8) 0.057(4) 0.041(5) -0.014(4) 0.004(5)
C6 0.107(7) 0.121(8) 0.058(4) 0.042(5) -0.003(4) -0.020(6)
C5 0.107(7) 0.160(10) 0.062(5) 0.059(6) -0.009(5) -0.004(7)
C11 0.25(3) 0.25(3) 0.075(15) 0.000 0.000 0.000
C4 0.146(12) 0.224(17) 0.103(8) 0.107(11) -0.028(8) -0.014(12)
C1 0.176(13) 0.253(18) 0.071(7) 0.079(9) 0.019(7) 0.005(12)
O7 0.34(3) 0.34(3) 0.15(2) 0.000 0.000 0.000
C3 0.24(2) 0.29(2) 0.135(11) 0.145(14) -0.095(13) -0.062(17)
C2 0.24(2) 0.197(18) 0.206(19) 0.130(17) -0.054(15) 0.023(16)

loop_
_atom_type_symbol
_atom_type_description
_atom_type_scat_dispersion_real
_atom_type_scat_dispersion_imag
_atom_type_scat_source
C C 0.0033 0.0016 'International Tables Vol C Tables 4.2.6.8 and 6.1.1.4'
H H 0.0000 0.0000 'International Tables Vol C Tables 4.2.6.8 and 6.1.1.4'
Gd Gd -0.1653 3.9035 'International Tables Vol C Tables 4.2.6.8 and 6.1.1.4'
O O 0.0106 0.0060 'International Tables Vol C Tables 4.2.6.8 and 6.1.1.4'
S S 0.1246 0.1234 'International Tables Vol C Tables 4.2.6.8 and 6.1.1.4'

loop_
_geom_angle_atom_site_label_1
_geom_angle_atom_site_label_2
_geom_angle_atom_site_label_3
_geom_angle
_geom_angle_site_symmetry_1
_geom_angle_site_symmetry_3
_geom_angle_publ_flag
Gd2 Gd1 Gd2 148.046(9) 3 5_556 ?
O5 Gd1 Gd2 137.034(5) . 5_556 ?
O5 Gd1 Gd2 137.034(5) 5_556 3 ?
O5 Gd1 Gd2 42.966(5) . 3 ?
O5 Gd1 Gd2 42.966(5) 5_556 5_556 ?
O5 Gd1 O5 180.0 . 5_556 ?
O6 Gd1 Gd2 91.55(9) 4 3 ?
O6 Gd1 Gd2 164.64(9) 8_556 3 ?
O6 Gd1 Gd2 164.64(9) . 5_556 ?
O6 Gd1 Gd2 111.25(8) 3 5_556 ?
O6 Gd1 Gd2 114.09(9) 6_556 3 ?
O6 Gd1 Gd2 91.55(9) 6_556 5_556 ?
O6 Gd1 Gd2 91.25(9) 7_556 5_556 ?
O6 Gd1 Gd2 78.83(9) 7_556 3 ?
O6 Gd1 Gd2 111.25(8) 5_556 3 ?
O6 Gd1 Gd2 37.60(9) . 3 ?
O6 Gd1 Gd2 114.09(9) 4 5_556 ?
O6 Gd1 Gd2 37.60(9) 8_556 5_556 ?
O6 Gd1 Gd2 37.09(8) 3 3 ?
O6 Gd1 Gd2 37.09(8) 5_556 5_556 ?
O6 Gd1 Gd2 78.83(9) 2 5_556 ?
O6 Gd1 Gd2 91.25(9) 2 3 ?
O6 Gd1 O5 58.23(9) . . ?
O6 Gd1 O5 121.77(9) 6_556 . ?
O6 Gd1 O5 58.23(9) 3 . ?
O6 Gd1 O5 58.23(9) 7_556 5_556 ?
O6 Gd1 O5 121.77(9) 3 5_556 ?
O6 Gd1 O5 58.23(9) 4 . ?
O6 Gd1 O5 121.77(9) . 5_556 ?
O6 Gd1 O5 121.77(9) 5_556 . ?
O6 Gd1 O5 58.23(9) 6_556 5_556 ?
O6 Gd1 O5 121.77(9) 4 5_556 ?
O6 Gd1 O5 121.77(9) 7_556 . ?
O6 Gd1 O5 121.77(9) 2 5_556 ?
O6 Gd1 O5 58.23(9) 5_556 5_556 ?
O6 Gd1 O5 121.77(9) 8_556 . ?
O6 Gd1 O5 58.23(9) 2 . ?
O6 Gd1 O5 58.23(9) 8_556 5_556 ?
O6 Gd1 O6 73.91(8) 2 4 ?
O6 Gd1 O6 116.46(18) 5_556 6_556 ?
O6 Gd1 O6 143.59(17) 3 6_556 ?
O6 Gd1 O6 140.46(17) 8_556 3 ?
O6 Gd1 O6 75.50(17) . 7_556 ?
O6 Gd1 O6 73.91(8) 8_556 6_556 ?
O6 Gd1 O6 73.91(8) 3 2 ?
O6 Gd1 O6 77.48(18) . 6_556 ?
O6 Gd1 O6 73.91(8) . 4 ?
O6 Gd1 O6 73.91(8) 7_556 6_556 ?
O6 Gd1 O6 77.48(18) 5_556 2 ?
O6 Gd1 O6 143.59(17) 7_556 2 ?
O6 Gd1 O6 116.46(18) 8_556 7_556 ?
O6 Gd1 O6 73.91(8) 8_556 5_556 ?
O6 Gd1 O6 73.91(8) . 3 ?
O6 Gd1 O6 116.46(18) 3 4 ?
O6 Gd1 O6 73.91(8) 5_556 7_556 ?
O6 Gd1 O6 75.50(17) 5_556 3 ?
O6 Gd1 O6 77.48(18) 3 7_556 ?
O6 Gd1 O6 77.48(18) 8_556 4 ?
O6 Gd1 O6 140.46(17) . 5_556 ?
O6 Gd1 O6 140.46(17) 7_556 4 ?
O6 Gd1 O6 143.59(18) 5_556 4 ?
O6 Gd1 O6 75.50(17) 8_556 2 ?
O6 Gd1 O6 75.50(17) 6_556 4 ?
O6 Gd1 O6 140.46(17) 2 6_556 ?
O6 Gd1 O6 116.46(18) . 2 ?
O6 Gd1 O6 143.59(17) . 8_556 ?
Gd2 Gd2 Gd1 61.187(3) 3 . ?
Gd2 Gd2 Gd1 61.187(3) 4 . ?
Gd2 Gd2 Gd2 90.0 4 3 ?
S1 Gd2 Gd1 163.94(4) 3 . ?
S1 Gd2 Gd2 108.01(4) 3 3 ?
S1 Gd2 Gd2 109.35(4) 3 4 ?
O5 Gd2 Gd1 49.94(14) . . ?
O5 Gd2 Gd2 45.074(7) . 4 ?
O5 Gd2 Gd2 45.074(8) . 3 ?
O5 Gd2 S1 114.02(15) . 3 ?
O6 Gd2 Gd1 39.40(9) 4 . ?
O6 Gd2 Gd1 39.28(9) . . ?
O6 Gd2 Gd2 96.65(10) . 4 ?
O6 Gd2 Gd2 39.58(9) . 3 ?
O6 Gd2 Gd2 39.15(9) 4 4 ?
O6 Gd2 Gd2 96.59(9) 4 3 ?
O6 Gd2 S1 140.80(10) 4 3 ?
O6 Gd2 S1 139.33(10) . 3 ?
O6 Gd2 O5 64.21(14) 4 . ?
O6 Gd2 O5 64.48(14) . . ?
O6 Gd2 O6 77.84(18) . 4 ?
O6 Gd2 O4 128.92(15) . . ?
O6 Gd2 O4 77.89(14) . 3 ?
O6 Gd2 O4 77.74(15) 4 . ?
O6 Gd2 O4 128.48(15) 4 3 ?
O6 Gd2 O2 78.29(16) . . ?
O6 Gd2 O2 76.55(16) 4 . ?
O6 Gd2 O1 82.6(2) . . ?
O6 Gd2 O1 140.8(2) 4 . ?
O6 Gd2 O3 84.3(2) 4 . ?
O6 Gd2 O3 141.9(2) . . ?
O4 Gd2 Gd1 100.75(10) 3 . ?
O4 Gd2 Gd1 101.00(10) . . ?
O4 Gd2 Gd2 100.81(11) 3 4 ?
O4 Gd2 Gd2 40.99(10) 3 3 ?
O4 Gd2 Gd2 100.87(11) . 3 ?
O4 Gd2 Gd2 41.25(10) . 4 ?
O4 Gd2 S1 67.11(11) 3 3 ?
O4 Gd2 S1 68.14(11) . 3 ?
O4 Gd2 O5 64.37(14) 3 . ?
O4 Gd2 O5 64.54(14) . . ?
O4 Gd2 O4 83.5(2) . 3 ?
O4 Gd2 O2 136.44(19) . . ?
O4 Gd2 O2 139.68(18) 3 . ?
O4 Gd2 O3 137.60(18) 3 . ?
O4 Gd2 O3 78.1(3) . . ?
O2 Gd2 Gd1 80.00(12) . . ?
O2 Gd2 Gd2 116.50(13) . 3 ?
O2 Gd2 Gd2 113.89(14) . 4 ?
O2 Gd2 S1 116.06(12) . 3 ?
O2 Gd2 O5 129.91(19) . . ?
O1 Gd2 Gd1 118.26(16) . . ?
O1 Gd2 Gd2 89.2(3) . 3 ?
O1 Gd2 Gd2 179.2(2) . 4 ?
O1 Gd2 S1 71.04(16) . 3 ?
O1 Gd2 O5 134.1(3) . . ?
O1 Gd2 O4 139.11(19) . . ?
O1 Gd2 O4 78.7(3) . 3 ?
O1 Gd2 O2 66.4(3) . . ?
O1 Gd2 O3 90.8(3) . . ?
O3 Gd2 Gd1 120.02(16) . . ?
O3 Gd2 Gd2 89.9(2) . 4 ?
O3 Gd2 Gd2 178.51(17) . 3 ?
O3 Gd2 S1 70.62(16) . 3 ?
O3 Gd2 O5 134.7(2) . . ?
O3 Gd2 O2 64.8(2) . . ?
C9 S1 Gd2 98.4(2) 4 4 ?
C9 S1 C7 103.3(4) 4 . ?
C7 S1 Gd2 99.3(2) . 4 ?
Gd2 O5 Gd1 87.10(14) 2 . ?
Gd2 O5 Gd1 87.10(14) . . ?
Gd2 O5 Gd1 87.10(14) 4 . ?
Gd2 O5 Gd1 87.10(14) 3 . ?
Gd2 O5 Gd2 89.853(15) 3 2 ?
Gd2 O5 Gd2 89.853(15) . 4 ?
Gd2 O5 Gd2 89.853(15) . 3 ?
Gd2 O5 Gd2 89.853(15) 4 2 ?
Gd2 O5 Gd2 174.2(3) . 2 ?
Gd2 O5 Gd2 174.2(3) 4 3 ?
Gd2 O6 Gd1 103.63(14) . . ?
Gd2 O6 Gd1 103.00(15) 3 . ?
Gd2 O6 Gd2 101.27(14) . 3 ?
Gd2 O4 Gd2 97.77(15) . 4 ?
C8 O4 Gd2 129.1(4) . . ?
C8 O4 Gd2 132.1(4) . 4 ?
Gd2 O2 H2A 110.1 . . ?
Gd2 O2 H2B 110.5 . . ?
H2A O2 H2B 103.5 . . ?
Gd2 O1 H1A 120.0 . . ?
Gd2 O1 H1B 120.0 . . ?
H1A O1 H1B 120.0 . . ?
Gd2 O3 H3A 129.1 . . ?
Gd2 O3 H3B 127.6 . . ?
H3A O3 H3B 103.3 . . ?
O4 C8 C9 122.9(6) . . ?
O4 C8 C7 120.0(7) . . ?
C9 C8 C7 117.1(6) . . ?
C8 C9 S1 120.6(5) . 3 ?
C8 C9 C10 120.7(8) . . ?
C10 C9 S1 118.6(7) . 3 ?
C8 C7 S1 120.8(5) . . ?
C8 C7 C6 119.6(8) . . ?
C6 C7 S1 119.6(6) . . ?
C9 C10 H10 118.7 . . ?
C9 C10 C5 122.6(9) . . ?
C5 C10 H10 118.7 . . ?
C7 C6 H6 118.1 . . ?
C5 C6 C7 123.8(8) . . ?
C5 C6 H6 118.1 . . ?
C10 C5 C4 123.9(10) . . ?
C6 C5 C10 115.8(7) . . ?
C6 C5 C4 120.3(10) . . ?
H11A C11 H11B 109.5 . . ?
H11A C11 H11C 109.5 . . ?
H11B C11 H11C 109.5 . . ?
O7 C11 H11A 109.5 . . ?
O7 C11 H11B 109.5 . . ?
O7 C11 H11C 109.5 . . ?
C1 C4 C5 111.4(12) . . ?
C1 C4 C3 107.9(15) . . ?
C1 C4 C2 103.7(14) . . ?
C3 C4 C5 109.9(12) . . ?
C3 C4 C2 114.8(15) . . ?
C2 C4 C5 109.1(13) . . ?
C4 C1 H1C 110.8 . . ?
C4 C1 H1D 110.8 . . ?
C4 C1 H1E 106.8 . . ?
H1C C1 H1D 109.5 . . ?
H1C C1 H1E 109.5 . . ?
H1D C1 H1E 109.5 . . ?
C11 O7 H7 109.5 . . ?
C11 O7 H7 109.481(5) . 3 ?
C11 O7 H7 109.481(5) . 4 ?
C11 O7 H7 109.481(3) . 2 ?
H7 O7 H7 83.6 . 3 ?
H7 O7 H7 141.0 . 2 ?
H7 O7 H7 83.6 2 4 ?
H7 O7 H7 141.0 3 4 ?
H7 O7 H7 83.6 2 3 ?
H7 O7 H7 83.6 . 4 ?
C4 C3 H3C 109.5 . . ?
C4 C3 H3D 109.5 . . ?
C4 C3 H3E 109.5 . . ?
H3C C3 H3D 109.5 . . ?
H3C C3 H3E 109.5 . . ?
H3D C3 H3E 109.5 . . ?
C4 C2 H2C 109.5 . . ?
C4 C2 H2D 109.5 . . ?
C4 C2 H2E 109.5 . . ?
H2C C2 H2D 109.5 . . ?
H2C C2 H2E 109.5 . . ?
H2D C2 H2E 109.5 . . ?

loop_
_geom_bond_atom_site_label_1
_geom_bond_atom_site_label_2
_geom_bond_distance
_geom_bond_site_symmetry_2
_geom_bond_publ_flag
Gd1 Gd2 3.7667(3) 5_556 ?
Gd1 Gd2 3.7667(3) 3 ?
Gd1 O5 2.887(7) 5_556 ?
Gd1 O5 2.887(7) . ?
Gd1 O6 2.454(4) 2 ?
Gd1 O6 2.454(4) 5_556 ?
Gd1 O6 2.454(4) 7_556 ?
Gd1 O6 2.454(4) . ?
Gd1 O6 2.454(4) 6_556 ?
Gd1 O6 2.454(4) 4 ?
Gd1 O6 2.454(4) 8_556 ?
Gd1 O6 2.454(4) 3 ?
Gd2 Gd2 3.6307(4) 3 ?
Gd2 Gd2 3.6307(4) 4 ?
Gd2 S1 2.9737(16) 3 ?
Gd2 O5 2.5706(5) . ?
Gd2 O6 2.337(4) . ?
Gd2 O6 2.359(4) 4 ?
Gd2 O4 2.416(4) 3 ?
Gd2 O4 2.403(4) . ?
Gd2 O2 2.506(5) . ?
Gd2 O1 2.399(6) . ?
Gd2 O3 2.423(6) . ?
S1 C9 1.775(9) 4 ?
S1 C7 1.785(9) . ?
O4 C8 1.338(7) . ?
O2 H2A 0.8911 . ?
O2 H2B 0.8900 . ?
O1 H1A 0.9500 . ?
O1 H1B 0.9500 . ?
O3 H3A 1.0810 . ?
O3 H3B 1.0783 . ?
C8 C9 1.391(10) . ?
C8 C7 1.409(10) . ?
C9 C10 1.402(8) . ?
C7 C6 1.425(10) . ?
C10 H10 0.9500 . ?
C10 C5 1.405(14) . ?
C6 H6 0.9500 . ?
C6 C5 1.341(14) . ?
C5 C4 1.546(12) . ?
C11 H11A 0.9800 . ?
C11 H11B 0.9800 . ?
C11 H11C 0.9800 . ?
C11 O7 1.57(3) . ?
C4 C1 1.457(19) . ?
C4 C3 1.52(2) . ?
C4 C2 1.53(3) . ?
C1 H1C 0.9798 . ?
C1 H1D 0.9800 . ?
C1 H1E 0.9799 . ?
O7 H7 0.8401 . ?
O7 H7 0.8401 2 ?
O7 H7 0.8401 3 ?
O7 H7 0.8401 4 ?
C3 H3C 0.9800 . ?
C3 H3D 0.9800 . ?
C3 H3E 0.9800 . ?
C2 H2C 0.9800 . ?
C2 H2D 0.9800 . ?
C2 H2E 0.9800 . ?

loop_
_geom_torsion_atom_site_label_1
_geom_torsion_atom_site_label_2
_geom_torsion_atom_site_label_3
_geom_torsion_atom_site_label_4
_geom_torsion
_geom_torsion_site_symmetry_1
_geom_torsion_site_symmetry_2
_geom_torsion_site_symmetry_3
_geom_torsion_site_symmetry_4
_geom_torsion_publ_flag
Gd2 S1 C7 C8 -7.8(7) 4 . . . ?
Gd2 S1 C7 C6 168.4(7) 4 . . . ?
Gd2 O4 C8 C9 -172.0(5) 4 . . . ?
Gd2 O4 C8 C9 -6.4(10) . . . . ?
Gd2 O4 C8 C7 5.0(10) 4 . . . ?
Gd2 O4 C8 C7 170.6(5) . . . . ?
S1 C9 C10 C5 174.4(9) 3 . . . ?
S1 C7 C6 C5 -176.6(10) . . . . ?
O4 C8 C9 S1 -3.3(11) . . . 3 ?
O4 C8 C9 C10 173.4(8) . . . . ?
O4 C8 C7 S1 4.0(10) . . . . ?
O4 C8 C7 C6 -172.2(8) . . . . ?
C8 C9 C10 C5 -2.4(15) . . . . ?
C8 C7 C6 C5 -0.4(16) . . . . ?
C9 S1 C7 C8 93.3(7) 4 . . . ?
C9 S1 C7 C6 -90.6(8) 4 . . . ?
C9 C8 C7 S1 -178.8(6) . . . . ?
C9 C8 C7 C6 5.0(12) . . . . ?
C9 C10 C5 C6 6.9(18) . . . . ?
C9 C10 C5 C4 -172.0(13) . . . . ?
C7 C8 C9 S1 179.7(6) . . . 3 ?
C7 C8 C9 C10 -3.6(12) . . . . ?
C7 C6 C5 C10 -5.4(19) . . . . ?
C7 C6 C5 C4 173.4(13) . . . . ?
C10 C5 C4 C1 -132.4(15) . . . . ?
C10 C5 C4 C3 -13(2) . . . . ?
C10 C5 C4 C2 113.7(16) . . . . ?
C6 C5 C4 C1 49(2) . . . . ?
C6 C5 C4 C3 168.3(15) . . . . ?
C6 C5 C4 C2 -65.1(19) . . . . ?

loop_
_smtbx_masks_void_nr
_smtbx_masks_void_average_x
_smtbx_masks_void_average_y
_smtbx_masks_void_average_z
_smtbx_masks_void_volume
_smtbx_masks_void_count_electrons
_smtbx_masks_void_content
1 -0.475 -0.855 0.250 1435.7 134.0 '3.36 DMF'
2 -0.502 -0.844 0.750 1435.7 135.7 '3.36 DMF'
